data_2310179
loop_
_publ_author_name
'Duwell, E.J.'
'Baenziger, N.C.'

_publ_section_title
;
 The crystal structures of K Hg and K Hg2
;
_journal_name_full 'Acta Crystallographica (1,1948-23,1967)'
_journal_page_first 705
_journal_page_last 710
_journal_volume 8
_journal_year 1955
_chemical_formula_sum 'Hg K'
_space_group_IT_number 2
_symmetry_space_group_name_Hall '-P 1'
_symmetry_space_group_name_H-M 'P -1'
_cell_angle_alpha 106.08
_cell_angle_beta 101.87
_cell_angle_gamma 92.79
_cell_formula_units_Z 4
_cell_length_a 6.59
_cell_length_b 6.76
_cell_length_c 7.06
_cell_volume 293.872
_citation_journal_id_ASTM ACCRA9
_cod_data_source_file Duwell_ACCRA9_1955_622.cif
_cod_data_source_block Hg1K1
_cod_original_cell_volume 293.8721
_cod_original_formula_sum 'Hg1 K1'
_cod_database_code 2310179

loop_
_symmetry_equiv_pos_as_xyz
x,y,z
-x,-y,-z

loop_
_atom_site_label
_atom_site_type_symbol
_atom_site_fract_x
_atom_site_fract_y
_atom_site_fract_z
_atom_site_occupancy
_atom_site_U_iso_or_equiv
Hg1 Hg 0.198 0.101 0.286 1 0.0
K2 K 0.675 0.794 0.166 1 0.0
Hg2 Hg 0.877 0.303 0.049 1 0.0
K1 K 0.281 0.653 0.489 1 0.0
